data_7208299
loop_
_publ_author_name
'Ma, Chunhua'
'Wu, Yong'
'Zhang, Jun'
'Xu, Yan'
'Tu, Beibei'
'Zhou, Yaoming'
'Fang, Min'
'Liu, Hong-Ke'

_publ_section_title
;
 A 6-fold interpenetrated ThSi2 topological metal--organic framework from
 a nanosized tripodal aromatic acid
;
_journal_issue 16
_journal_name_full CrystEngComm
_journal_page_first 5166
_journal_paper_doi 10.1039/c2ce25422k
_journal_volume 14
_journal_year 2012
_chemical_formula_sum 'C38 H43 Cd N2 O10.5'
_chemical_formula_weight 808.14
_chemical_name_systematic
;
?
;
_space_group_IT_number 15
_symmetry_cell_setting monoclinic
_symmetry_space_group_name_Hall '-C 2yc'
_symmetry_space_group_name_H-M 'C 1 2/c 1'
_atom_sites_solution_hydrogens geom
_atom_sites_solution_primary direct
_atom_sites_solution_secondary difmap
_audit_creation_method SHELXL-97
_cell_angle_alpha 90.00
_cell_angle_beta 92.7890(10)
_cell_angle_gamma 90.00
_cell_formula_units_Z 8
_cell_length_a 23.681(2)
_cell_length_b 9.6928(7)
_cell_length_c 35.389(3)
_cell_measurement_reflns_used 3571
_cell_measurement_temperature 298(2)
_cell_measurement_theta_max 25.894
_cell_measurement_theta_min 2.271
_cell_volume 8113.4(11)
_computing_cell_refinement 'Bruker SMART'
_computing_data_collection 'Bruker SMART'
_computing_data_reduction 'Bruker SHELXTL'
_computing_molecular_graphics 'Bruker SHELXTL'
_computing_publication_material 'Bruker SHELXTL'
_computing_structure_refinement 'SHELXL-97 (Sheldrick, 1997)'
_computing_structure_solution 'SHELXS-97 (Sheldrick, 1990)'
_diffrn_ambient_temperature 298(2)
_diffrn_measured_fraction_theta_full 0.998
_diffrn_measured_fraction_theta_max 0.998
_diffrn_measurement_device_type 'CCD area detector'
_diffrn_measurement_method 'phi and omega scans'
_diffrn_radiation_monochromator graphite
_diffrn_radiation_source 'fine-focus sealed tube'
_diffrn_radiation_type MoK\a
_diffrn_radiation_wavelength 0.71073
_diffrn_reflns_av_R_equivalents 0.0754
_diffrn_reflns_av_sigmaI/netI 0.0827
_diffrn_reflns_limit_h_max 28
_diffrn_reflns_limit_h_min -27
_diffrn_reflns_limit_k_max 11
_diffrn_reflns_limit_k_min -11
_diffrn_reflns_limit_l_max 27
_diffrn_reflns_limit_l_min -42
_diffrn_reflns_number 20001
_diffrn_reflns_theta_full 25.02
_diffrn_reflns_theta_max 25.02
_diffrn_reflns_theta_min 2.27
_exptl_absorpt_coefficient_mu 0.594
_exptl_absorpt_correction_T_max 0.9268
_exptl_absorpt_correction_T_min 0.8327
_exptl_absorpt_correction_type multi-scan
_exptl_absorpt_process_details sadabs
_exptl_crystal_colour Colorless
_exptl_crystal_density_diffrn 1.323
_exptl_crystal_density_method 'not measured'
_exptl_crystal_description Cubic
_exptl_crystal_F_000 3336
_exptl_crystal_size_max 0.32
_exptl_crystal_size_mid 0.21
_exptl_crystal_size_min 0.13
_refine_diff_density_max 1.393
_refine_diff_density_min -0.399
_refine_diff_density_rms 0.128
_refine_ls_extinction_method none
_refine_ls_goodness_of_fit_ref 1.238
_refine_ls_hydrogen_treatment mixed
_refine_ls_matrix_type full
_refine_ls_number_parameters 473
_refine_ls_number_reflns 7161
_refine_ls_number_restraints 47
_refine_ls_restrained_S_all 1.262
_refine_ls_R_factor_all 0.1083
_refine_ls_R_factor_gt 0.0715
_refine_ls_shift/su_max 0.021
_refine_ls_shift/su_mean 0.001
_refine_ls_structure_factor_coef Fsqd
_refine_ls_weighting_details 'calc w=1/[\s^2^(Fo^2^)+(0.0798P)^2^+0.0000P] where P=(Fo^2^+2Fc^2^)/3'
_refine_ls_weighting_scheme calc
_refine_ls_wR_factor_gt 0.1895
_refine_ls_wR_factor_ref 0.2026
_reflns_number_gt 4577
_reflns_number_total 7161
_reflns_threshold_expression >2sigma(I)
_cod_data_source_file c2ce25422k.txt
_cod_data_source_block 110701g
_cod_depositor_comments
;
The following automatic conversions were performed:

'_symmetry_cell_setting' value 'Monoclinic' changed to 'monoclinic'
according to /home/saulius/struct/CIF-dictionaries/cif_core.dic
dictionary named 'cif_core.dic' version 2.4.1 from 2010-06-29.

Automatic conversion script
Id: cif_fix_values 1891 2012-01-12 08:04:46Z andrius 
;
_cod_original_cell_volume 8113.5(12)
_cod_original_sg_symbol_H-M C2/c
_cod_original_formula_sum 'C38 H43 Cd N2 O10.50'
_cod_database_code 7208299

loop_
_symmetry_equiv_pos_as_xyz
'x, y, z'
'-x, y, -z+1/2'
'x+1/2, y+1/2, z'
'-x+1/2, y+1/2, -z+1/2'
'-x, -y, -z'
'x, -y, z-1/2'
'-x+1/2, -y+1/2, -z'
'x+1/2, -y+1/2, z-1/2'

loop_
_atom_site_label
_atom_site_type_symbol
_atom_site_fract_x
_atom_site_fract_y
_atom_site_fract_z
_atom_site_U_iso_or_equiv
_atom_site_adp_type
_atom_site_occupancy
_atom_site_symmetry_multiplicity
_atom_site_calc_flag
_atom_site_refinement_flags
Cd1 Cd 0.190554(14) 1.95179(4) 0.324924(9) 0.04845(11) Uani 1 1 d .
O1 O 0.14278(17) 1.8219(4) 0.36826(11) 0.0782(13) Uani 1 1 d .
O2 O 0.19834(15) 1.7014(4) 0.33325(9) 0.0626(11) Uani 1 1 d .
O3 O 0.12449(15) 1.2456(4) 0.45212(10) 0.0670(11) Uani 1 1 d .
O4 O 0.1362(2) 1.1048(5) 0.76623(11) 0.0948(15) Uani 1 1 d .
O5 O 0.20438(14) 0.9540(4) 0.76451(9) 0.0652(11) Uani 1 1 d .
O6 O 0.11810(18) 0.9630(4) 0.59112(10) 0.0791(13) Uani 1 1 d .
O7 O -0.25538(15) 0.5610(4) 0.36988(12) 0.0857(14) Uani 1 1 d .
O8 O -0.20394(15) 0.4536(4) 0.32943(11) 0.0709(12) Uani 1 1 d .
O9 O -0.01079(12) 0.6934(3) 0.44336(9) 0.0557(10) Uani 1 1 d .
C1 C 0.1206(2) 1.0104(5) 0.46961(14) 0.0489(14) Uani 1 1 d .
C2 C 0.1457(2) 0.9802(5) 0.50576(14) 0.0547(15) Uani 1 1 d .
C3 C 0.1208(2) 0.8831(5) 0.52895(13) 0.0509(14) Uani 1 1 d .
C4 C 0.0697(2) 0.8183(5) 0.51646(13) 0.0504(14) Uani 1 1 d .
C5 C 0.04285(19) 0.8559(5) 0.48227(12) 0.0434(13) Uani 1 1 d .
C6 C 0.0682(2) 0.9499(5) 0.45837(12) 0.0452(13) Uani 1 1 d .
C7 C 0.1486(2) 1.1109(5) 0.44372(15) 0.0588(15) Uani 1 1 d .
H7A H 0.1892 1.1114 0.4487 0.071 Uiso 1 1 calc R
H7B H 0.1406 1.0866 0.4174 0.071 Uiso 1 1 calc R
C8 C 0.2005(3) 1.0570(7) 0.51885(19) 0.100(2) Uani 1 1 d .
H8A H 0.2324 0.9967 0.5166 0.150 Uiso 1 1 calc R
H8B H 0.1982 1.0846 0.5448 0.150 Uiso 1 1 calc R
H8C H 0.2051 1.1371 0.5034 0.150 Uiso 1 1 calc R
C9 C 0.1440(2) 0.8580(6) 0.56865(14) 0.0635(17) Uani 1 1 d .
H9A H 0.1340 0.7665 0.5772 0.076 Uiso 1 1 calc R
H9B H 0.1849 0.8670 0.5701 0.076 Uiso 1 1 calc R
C10 C 0.0440(3) 0.7037(6) 0.54111(17) 0.084(2) Uani 1 1 d .
H10A H 0.0165 0.6522 0.5261 0.126 Uiso 1 1 calc R
H10B H 0.0261 0.7452 0.5621 0.126 Uiso 1 1 calc R
H10C H 0.0734 0.6428 0.5504 0.126 Uiso 1 1 calc R
C11 C -0.01575(19) 0.7997(5) 0.47144(14) 0.0526(14) Uani 1 1 d .
H11A H -0.0328 0.7621 0.4936 0.063 Uiso 1 1 calc R
H11B H -0.0398 0.8734 0.4614 0.063 Uiso 1 1 calc R
C12 C 0.0408(2) 0.9883(6) 0.41995(14) 0.0655(17) Uani 1 1 d .
H12A H 0.0016 0.9627 0.4191 0.098 Uiso 1 1 calc R
H12B H 0.0596 0.9404 0.4004 0.098 Uiso 1 1 calc R
H12C H 0.0440 1.0860 0.4161 0.098 Uiso 1 1 calc R
C13 C 0.1667(2) 1.7104(5) 0.36151(14) 0.0510(14) Uani 1 1 d .
C14 C 0.1585(2) 1.5874(5) 0.38583(14) 0.0518(14) Uani 1 1 d .
C15 C 0.1184(2) 1.5906(6) 0.41293(17) 0.0722(18) Uani 1 1 d .
H15 H 0.0979 1.6708 0.4167 0.087 Uiso 1 1 calc R
C16 C 0.1090(3) 1.4748(6) 0.43428(17) 0.0796(19) Uani 1 1 d .
H16 H 0.0817 1.4775 0.4523 0.095 Uiso 1 1 calc R
C17 C 0.1392(2) 1.3555(5) 0.42953(14) 0.0575(15) Uani 1 1 d .
C18 C 0.1797(2) 1.3532(5) 0.40331(14) 0.0564(15) Uani 1 1 d .
H18 H 0.2008 1.2737 0.3999 0.068 Uiso 1 1 calc R
C19 C 0.1893(2) 1.4690(5) 0.38203(14) 0.0497(14) Uani 1 1 d .
H19 H 0.2174 1.4668 0.3646 0.060 Uiso 1 1 calc R
C20 C 0.1654(2) 1.0223(6) 0.74886(14) 0.0586(16) Uani 1 1 d .
C21 C 0.1525(2) 1.0012(6) 0.70663(15) 0.0625(16) Uani 1 1 d .
C22 C 0.1748(2) 0.8917(5) 0.68748(14) 0.0542(15) Uani 1 1 d .
H22 H 0.1974 0.8281 0.7008 0.065 Uiso 1 1 calc R
C23 C 0.1643(2) 0.8739(6) 0.64913(14) 0.0558(15) Uani 1 1 d .
H23 H 0.1789 0.7976 0.6370 0.067 Uiso 1 1 calc R
C24 C 0.1322(2) 0.9698(6) 0.62889(14) 0.0653(17) Uani 1 1 d .
C25 C 0.1096(3) 1.0802(6) 0.64746(16) 0.089(2) Uani 1 1 d .
H25 H 0.0873 1.1443 0.6340 0.106 Uiso 1 1 calc R
C26 C 0.1198(3) 1.0958(6) 0.68592(16) 0.084(2) Uani 1 1 d .
H26 H 0.1045 1.1710 0.6982 0.101 Uiso 1 1 calc R
C27 C -0.2080(2) 0.5224(5) 0.35831(16) 0.0571(16) Uani 1 1 d .
C28 C -0.1555(2) 0.5640(5) 0.38255(14) 0.0506(14) Uani 1 1 d .
C29 C -0.1016(2) 0.5378(5) 0.37016(15) 0.0553(15) Uani 1 1 d .
H29 H -0.0970 0.4908 0.3476 0.066 Uiso 1 1 calc R
C30 C -0.0554(2) 0.5824(5) 0.39168(15) 0.0544(15) Uani 1 1 d .
H30 H -0.0195 0.5657 0.3831 0.065 Uiso 1 1 calc R
C31 C -0.06014(19) 0.6504(5) 0.42515(14) 0.0467(13) Uani 1 1 d .
C32 C -0.1128(2) 0.6727(6) 0.43820(15) 0.0655(17) Uani 1 1 d .
H32 H -0.1172 0.7163 0.4613 0.079 Uiso 1 1 calc R
C33 C -0.1594(2) 0.6286(7) 0.41620(17) 0.0743(19) Uani 1 1 d .
H33 H -0.1952 0.6444 0.4250 0.089 Uiso 1 1 calc R
O10 O 0.12003(16) 2.1234(5) 0.33123(12) 0.0834(13) Uani 1 1 d U
N1A N 0.3044(2) 0.9835(5) 0.72741(15) 0.0863(17) Uani 1 1 d DU
H1AD H 0.2742 0.9542 0.7397 0.104 Uiso 1 1 calc R
H1AE H 0.3051 0.9363 0.7055 0.104 Uiso 1 1 calc R
N1 N 0.0352(2) 2.2140(6) 0.32402(19) 0.1089(18) Uani 1 1 d DU
C2A C 0.2975(3) 1.1335(7) 0.7187(2) 0.126(3) Uani 1 1 d DU
H2AA H 0.2629 1.1478 0.7040 0.189 Uiso 1 1 calc R
H2AB H 0.3288 1.1647 0.7047 0.189 Uiso 1 1 calc R
H2AC H 0.2965 1.1846 0.7419 0.189 Uiso 1 1 calc R
C36 C 0.0744(3) 2.1131(8) 0.3211(2) 0.103(2) Uani 1 1 d DU
C1A C 0.3561(3) 0.9525(9) 0.7506(2) 0.134(3) Uani 1 1 d DU
H1AA H 0.3578 0.8553 0.7557 0.201 Uiso 1 1 calc R
H1AB H 0.3555 1.0023 0.7740 0.201 Uiso 1 1 calc R
H1AC H 0.3885 0.9796 0.7371 0.201 Uiso 1 1 calc R
C35 C 0.0465(4) 2.3350(9) 0.3427(3) 0.161(4) Uani 1 1 d DU
H35A H 0.0837 2.3309 0.3547 0.241 Uiso 1 1 calc R
H35B H 0.0192 2.3490 0.3615 0.241 Uiso 1 1 calc R
H35C H 0.0446 2.4101 0.3250 0.241 Uiso 1 1 calc R
C34 C -0.0230(4) 2.2026(12) 0.3080(4) 0.222(5) Uani 1 1 d DU
H34A H -0.0272 2.1176 0.2942 0.333 Uiso 1 1 calc R
H34B H -0.0310 2.2788 0.2912 0.333 Uiso 1 1 calc R
H34C H -0.0488 2.2039 0.3281 0.333 Uiso 1 1 calc R
O1W O 0.5000 1.970(2) 0.7500 0.165(8) Uani 0.50 2 d SP
O2W O 0.5000 1.634(2) 0.7500 0.191(6) Uani 0.50 2 d SPU

loop_
_atom_site_aniso_label
_atom_site_aniso_U_11
_atom_site_aniso_U_22
_atom_site_aniso_U_33
_atom_site_aniso_U_23
_atom_site_aniso_U_13
_atom_site_aniso_U_12
Cd1 0.0519(2) 0.0510(2) 0.0419(2) 0.00352(18) -0.00435(16) -0.00435(19)
O1 0.096(3) 0.053(2) 0.089(3) 0.012(2) 0.040(2) 0.008(2)
O2 0.073(2) 0.055(2) 0.061(2) 0.0052(18) 0.0133(19) -0.0027(19)
O3 0.082(2) 0.050(2) 0.072(2) 0.0134(19) 0.033(2) -0.0012(19)
O4 0.133(3) 0.096(3) 0.054(2) -0.014(2) -0.016(2) 0.038(3)
O5 0.062(2) 0.091(3) 0.0411(19) 0.0117(19) -0.0112(17) 0.005(2)
O6 0.111(3) 0.087(3) 0.0373(19) -0.005(2) -0.0186(19) 0.029(2)
O7 0.053(2) 0.109(3) 0.093(3) -0.045(2) -0.015(2) -0.004(2)
O8 0.065(2) 0.076(3) 0.071(2) -0.022(2) -0.0168(19) 0.000(2)
O9 0.0414(17) 0.057(2) 0.067(2) -0.0189(18) -0.0102(16) -0.0034(16)
C1 0.056(3) 0.042(3) 0.049(3) 0.001(2) 0.001(2) -0.001(2)
C2 0.054(3) 0.058(3) 0.051(3) -0.002(3) -0.008(2) -0.005(3)
C3 0.061(3) 0.056(3) 0.035(3) 0.007(2) -0.009(2) -0.007(3)
C4 0.067(3) 0.040(3) 0.044(3) 0.002(2) 0.004(2) -0.005(2)
C5 0.050(3) 0.043(3) 0.036(2) -0.004(2) -0.002(2) -0.006(2)
C6 0.054(3) 0.047(3) 0.034(2) -0.003(2) -0.004(2) -0.001(2)
C7 0.070(3) 0.050(3) 0.057(3) 0.009(3) 0.011(3) -0.006(3)
C8 0.088(4) 0.126(6) 0.084(5) 0.008(4) -0.024(4) -0.045(4)
C9 0.071(3) 0.068(4) 0.051(3) -0.002(3) -0.008(3) 0.000(3)
C10 0.097(4) 0.078(4) 0.077(4) 0.031(3) 0.008(3) -0.022(4)
C11 0.046(3) 0.061(3) 0.050(3) -0.009(3) -0.002(2) -0.005(2)
C12 0.071(3) 0.075(4) 0.049(3) 0.010(3) -0.012(3) 0.007(3)
C13 0.054(3) 0.048(3) 0.051(3) 0.000(3) -0.001(2) -0.006(3)
C14 0.048(3) 0.048(3) 0.061(3) 0.008(2) 0.016(2) -0.005(2)
C15 0.086(4) 0.051(3) 0.082(4) 0.010(3) 0.034(3) 0.009(3)
C16 0.091(4) 0.059(4) 0.093(4) 0.005(3) 0.057(3) 0.007(3)
C17 0.068(3) 0.049(3) 0.057(3) 0.012(3) 0.020(3) 0.001(3)
C18 0.055(3) 0.052(3) 0.063(3) 0.011(3) 0.008(3) 0.005(3)
C19 0.043(3) 0.055(3) 0.052(3) 0.004(3) 0.015(2) 0.001(2)
C20 0.079(4) 0.058(3) 0.038(3) -0.005(3) 0.000(3) -0.001(3)
C21 0.075(4) 0.067(3) 0.043(3) -0.002(3) -0.014(3) 0.002(3)
C22 0.059(3) 0.058(3) 0.045(3) 0.001(3) -0.013(2) 0.008(3)
C23 0.058(3) 0.061(3) 0.048(3) -0.001(3) -0.007(2) 0.010(3)
C24 0.088(4) 0.066(4) 0.040(3) 0.005(3) -0.021(3) 0.007(3)
C25 0.130(5) 0.081(4) 0.051(3) -0.010(3) -0.029(3) 0.050(4)
C26 0.120(5) 0.073(4) 0.056(4) -0.012(3) -0.024(3) 0.034(4)
C27 0.059(3) 0.042(3) 0.068(3) 0.000(3) -0.016(3) -0.006(3)
C28 0.053(3) 0.039(3) 0.058(3) -0.005(2) -0.013(2) -0.005(2)
C29 0.057(3) 0.050(3) 0.059(3) -0.013(3) -0.009(3) 0.004(3)
C30 0.050(3) 0.051(3) 0.062(3) -0.010(3) -0.007(3) 0.004(2)
C31 0.046(3) 0.041(3) 0.053(3) -0.003(2) -0.005(2) -0.004(2)
C32 0.055(3) 0.087(4) 0.054(3) -0.020(3) -0.003(3) -0.013(3)
C33 0.047(3) 0.099(5) 0.077(4) -0.014(4) 0.008(3) -0.007(3)
O10 0.066(2) 0.088(3) 0.095(3) -0.001(2) -0.007(2) 0.021(2)
N1A 0.095(3) 0.079(3) 0.087(3) -0.019(3) 0.023(3) -0.012(3)
N1 0.061(3) 0.096(3) 0.167(4) -0.018(4) -0.015(3) 0.010(3)
C2A 0.154(6) 0.069(4) 0.160(6) -0.010(5) 0.060(5) -0.016(5)
C36 0.064(3) 0.099(4) 0.145(4) -0.009(4) 0.005(3) 0.008(3)
C1A 0.126(6) 0.157(7) 0.119(6) -0.022(6) 0.003(5) 0.017(6)
C35 0.120(6) 0.155(7) 0.204(8) -0.052(7) -0.027(6) 0.051(6)
C34 0.151(8) 0.164(8) 0.349(12) -0.035(9) -0.011(9) 0.005(7)
O1W 0.059(8) 0.199(18) 0.23(2) 0.000 -0.031(11) 0.000
O2W 0.184(8) 0.205(9) 0.186(9) 0.000 0.022(7) 0.000

loop_
_atom_type_symbol
_atom_type_description
_atom_type_scat_dispersion_real
_atom_type_scat_dispersion_imag
_atom_type_scat_source
C C 0.0033 0.0016 'International Tables Vol C Tables 4.2.6.8 and 6.1.1.4'
H H 0.0000 0.0000 'International Tables Vol C Tables 4.2.6.8 and 6.1.1.4'
N N 0.0061 0.0033 'International Tables Vol C Tables 4.2.6.8 and 6.1.1.4'
O O 0.0106 0.0060 'International Tables Vol C Tables 4.2.6.8 and 6.1.1.4'
Cd Cd -0.8075 1.2024 'International Tables Vol C Tables 4.2.6.8 and 6.1.1.4'

loop_
_geom_angle_atom_site_label_1
_geom_angle_atom_site_label_2
_geom_angle_atom_site_label_3
_geom_angle
_geom_angle_site_symmetry_1
_geom_angle_site_symmetry_3
O7 Cd1 O1 93.83(15) 3_565 .
O7 Cd1 O5 110.98(14) 3_565 6_585
O1 Cd1 O5 154.32(13) . 6_585
O7 Cd1 O10 89.01(14) 3_565 .
O1 Cd1 O10 87.14(14) . .
O5 Cd1 O10 86.76(14) 6_585 .
O7 Cd1 O2 110.06(14) 3_565 .
O1 Cd1 O2 54.51(12) . .
O5 Cd1 O2 118.59(12) 6_585 .
O10 Cd1 O2 136.99(13) . .
O7 Cd1 O4 163.46(15) 3_565 6_585
O1 Cd1 O4 100.71(14) . 6_585
O5 Cd1 O4 53.83(13) 6_585 6_585
O10 Cd1 O4 83.91(15) . 6_585
O2 Cd1 O4 85.03(13) . 6_585
O7 Cd1 O8 54.53(13) 3_565 3_565
O1 Cd1 O8 118.70(13) . 3_565
O5 Cd1 O8 82.69(12) 6_585 3_565
O10 Cd1 O8 134.06(13) . 3_565
O2 Cd1 O8 85.99(12) . 3_565
O4 Cd1 O8 122.56(14) 6_585 3_565
O7 Cd1 C27 27.70(15) 3_565 3_565
O1 Cd1 C27 107.40(16) . 3_565
O5 Cd1 C27 97.93(15) 6_585 3_565
O10 Cd1 C27 113.22(15) . 3_565
O2 Cd1 C27 97.91(14) . 3_565
O4 Cd1 C27 147.41(17) 6_585 3_565
O8 Cd1 C27 26.86(14) 3_565 3_565
O7 Cd1 C20 137.59(17) 3_565 6_585
O1 Cd1 C20 127.54(16) . 6_585
O5 Cd1 C20 26.93(14) 6_585 6_585
O10 Cd1 C20 84.71(16) . 6_585
O2 Cd1 C20 102.74(14) . 6_585
O4 Cd1 C20 26.90(15) 6_585 6_585
O8 Cd1 C20 103.37(15) 3_565 6_585
C27 Cd1 C20 123.39(17) 3_565 6_585
C13 O1 Cd1 95.9(3) . .
C13 O2 Cd1 89.0(3) . .
C17 O3 C7 117.2(4) . .
C20 O4 Cd1 89.6(3) . 6_586
C20 O5 Cd1 93.7(3) . 6_586
C24 O6 C9 118.8(4) . .
C27 O7 Cd1 96.6(3) . 3_435
C27 O8 Cd1 86.5(3) . 3_435
C31 O9 C11 116.4(3) . .
C6 C1 C2 119.6(4) . .
C6 C1 C7 120.2(4) . .
C2 C1 C7 120.2(4) . .
C3 C2 C1 120.0(4) . .
C3 C2 C8 121.3(5) . .
C1 C2 C8 118.7(5) . .
C2 C3 C4 119.6(4) . .
C2 C3 C9 120.8(4) . .
C4 C3 C9 119.3(4) . .
C5 C4 C3 120.3(4) . .
C5 C4 C10 120.0(4) . .
C3 C4 C10 119.6(4) . .
C4 C5 C6 120.4(4) . .
C4 C5 C11 120.0(4) . .
C6 C5 C11 119.6(4) . .
C5 C6 C1 119.8(4) . .
C5 C6 C12 121.6(4) . .
C1 C6 C12 118.6(4) . .
O3 C7 C1 105.4(4) . .
O3 C7 H7A 110.7 . .
C1 C7 H7A 110.7 . .
O3 C7 H7B 110.7 . .
C1 C7 H7B 110.7 . .
H7A C7 H7B 108.8 . .
C2 C8 H8A 109.5 . .
C2 C8 H8B 109.5 . .
H8A C8 H8B 109.5 . .
C2 C8 H8C 109.5 . .
H8A C8 H8C 109.5 . .
H8B C8 H8C 109.5 . .
O6 C9 C3 104.7(4) . .
O6 C9 H9A 110.8 . .
C3 C9 H9A 110.8 . .
O6 C9 H9B 110.8 . .
C3 C9 H9B 110.8 . .
H9A C9 H9B 108.9 . .
C4 C10 H10A 109.5 . .
C4 C10 H10B 109.5 . .
H10A C10 H10B 109.5 . .
C4 C10 H10C 109.5 . .
H10A C10 H10C 109.5 . .
H10B C10 H10C 109.5 . .
O9 C11 C5 109.0(4) . .
O9 C11 H11A 109.9 . .
C5 C11 H11A 109.9 . .
O9 C11 H11B 109.9 . .
C5 C11 H11B 109.9 . .
H11A C11 H11B 108.3 . .
C6 C12 H12A 109.5 . .
C6 C12 H12B 109.5 . .
H12A C12 H12B 109.5 . .
C6 C12 H12C 109.5 . .
H12A C12 H12C 109.5 . .
H12B C12 H12C 109.5 . .
O1 C13 O2 119.7(5) . .
O1 C13 C14 120.6(5) . .
O2 C13 C14 119.6(5) . .
C19 C14 C15 118.3(5) . .
C19 C14 C13 121.9(5) . .
C15 C14 C13 119.8(5) . .
C16 C15 C14 119.8(5) . .
C16 C15 H15 120.1 . .
C14 C15 H15 120.1 . .
C17 C16 C15 121.3(5) . .
C17 C16 H16 119.3 . .
C15 C16 H16 119.3 . .
C18 C17 C16 118.9(5) . .
C18 C17 O3 125.7(5) . .
C16 C17 O3 115.4(5) . .
C17 C18 C19 119.8(5) . .
C17 C18 H18 120.1 . .
C19 C18 H18 120.1 . .
C18 C19 C14 121.8(5) . .
C18 C19 H19 119.1 . .
C14 C19 H19 119.1 . .
O4 C20 O5 122.8(5) . .
O4 C20 C21 118.9(5) . .
O5 C20 C21 118.3(5) . .
O4 C20 Cd1 63.5(3) . 6_586
O5 C20 Cd1 59.3(3) . 6_586
C21 C20 Cd1 177.4(4) . 6_586
C22 C21 C26 117.8(5) . .
C22 C21 C20 121.5(5) . .
C26 C21 C20 120.6(5) . .
C23 C22 C21 121.7(5) . .
C23 C22 H22 119.1 . .
C21 C22 H22 119.1 . .
C24 C23 C22 119.7(5) . .
C24 C23 H23 120.2 . .
C22 C23 H23 120.2 . .
O6 C24 C23 125.4(5) . .
O6 C24 C25 115.0(5) . .
C23 C24 C25 119.6(5) . .
C26 C25 C24 120.1(5) . .
C26 C25 H25 119.9 . .
C24 C25 H25 119.9 . .
C25 C26 C21 121.0(6) . .
C25 C26 H26 119.5 . .
C21 C26 H26 119.5 . .
O8 C27 O7 122.4(5) . .
O8 C27 C28 121.0(5) . .
O7 C27 C28 116.7(5) . .
O8 C27 Cd1 66.7(3) . 3_435
O7 C27 Cd1 55.7(3) . 3_435
C28 C27 Cd1 171.5(4) . 3_435
C33 C28 C29 117.7(5) . .
C33 C28 C27 121.8(5) . .
C29 C28 C27 120.5(5) . .
C30 C29 C28 119.1(5) . .
C30 C29 H29 120.4 . .
C28 C29 H29 120.4 . .
C31 C30 C29 122.4(5) . .
C31 C30 H30 118.8 . .
C29 C30 H30 118.8 . .
O9 C31 C32 124.3(4) . .
O9 C31 C30 116.7(4) . .
C32 C31 C30 119.0(4) . .
C31 C32 C33 118.4(5) . .
C31 C32 H32 120.8 . .
C33 C32 H32 120.8 . .
C28 C33 C32 123.3(5) . .
C28 C33 H33 118.3 . .
C32 C33 H33 118.3 . .
C36 O10 Cd1 125.2(5) . .
C1A N1A C2A 113.1(6) . .
C1A N1A H1AD 109.0 . .
C2A N1A H1AD 109.0 . .
C1A N1A H1AE 109.0 . .
C2A N1A H1AE 109.0 . .
H1AD N1A H1AE 107.8 . .
C36 N1 C35 122.4(6) . .
C36 N1 C34 123.3(7) . .
C35 N1 C34 114.2(7) . .
N1A C2A H2AA 109.5 . .
N1A C2A H2AB 109.5 . .
H2AA C2A H2AB 109.5 . .
N1A C2A H2AC 109.5 . .
H2AA C2A H2AC 109.5 . .
H2AB C2A H2AC 109.5 . .
O10 C36 N1 124.2(7) . .
N1A C1A H1AA 109.5 . .
N1A C1A H1AB 109.5 . .
H1AA C1A H1AB 109.5 . .
N1A C1A H1AC 109.5 . .
H1AA C1A H1AC 109.5 . .
H1AB C1A H1AC 109.5 . .
N1 C35 H35A 109.5 . .
N1 C35 H35B 109.5 . .
H35A C35 H35B 109.5 . .
N1 C35 H35C 109.5 . .
H35A C35 H35C 109.5 . .
H35B C35 H35C 109.5 . .
N1 C34 H34A 109.5 . .
N1 C34 H34B 109.5 . .
H34A C34 H34B 109.5 . .
N1 C34 H34C 109.5 . .
H34A C34 H34C 109.5 . .
H34B C34 H34C 109.5 . .

loop_
_geom_bond_atom_site_label_1
_geom_bond_atom_site_label_2
_geom_bond_distance
_geom_bond_site_symmetry_2
Cd1 O7 2.257(4) 3_565
Cd1 O1 2.321(4) .
Cd1 O5 2.362(3) 6_585
Cd1 O10 2.375(4) .
Cd1 O2 2.451(4) .
Cd1 O4 2.452(4) 6_585
Cd1 O8 2.496(4) 3_565
Cd1 C27 2.713(5) 3_565
Cd1 C20 2.740(5) 6_585
O1 C13 1.249(6) .
O2 C13 1.281(6) .
O3 C17 1.386(6) .
O3 C7 1.461(6) .
O4 C20 1.240(7) .
O4 Cd1 2.452(4) 6_586
O5 C20 1.244(6) .
O5 Cd1 2.362(3) 6_586
O6 C24 1.364(6) .
O6 C9 1.447(6) .
O7 C27 1.269(6) .
O7 Cd1 2.257(4) 3_435
O8 C27 1.228(6) .
O8 Cd1 2.496(4) 3_435
O9 C31 1.371(5) .
O9 C11 1.441(6) .
C1 C6 1.412(7) .
C1 C2 1.415(7) .
C1 C7 1.513(7) .
C2 C3 1.398(7) .
C2 C8 1.548(8) .
C3 C4 1.414(7) .
C3 C9 1.504(6) .
C4 C5 1.388(6) .
C4 C10 1.556(7) .
C5 C6 1.398(6) .
C5 C11 1.522(6) .
C6 C12 1.523(6) .
C7 H7A 0.9700 .
C7 H7B 0.9700 .
C8 H8A 0.9600 .
C8 H8B 0.9600 .
C8 H8C 0.9600 .
C9 H9A 0.9700 .
C9 H9B 0.9700 .
C10 H10A 0.9600 .
C10 H10B 0.9600 .
C10 H10C 0.9600 .
C11 H11A 0.9700 .
C11 H11B 0.9700 .
C12 H12A 0.9600 .
C12 H12B 0.9600 .
C12 H12C 0.9600 .
C13 C14 1.489(7) .
C14 C19 1.370(7) .
C14 C15 1.381(7) .
C15 C16 1.377(8) .
C15 H15 0.9300 .
C16 C17 1.375(7) .
C16 H16 0.9300 .
C17 C18 1.368(7) .
C18 C19 1.376(7) .
C18 H18 0.9300 .
C19 H19 0.9300 .
C20 C21 1.524(7) .
C20 Cd1 2.740(5) 6_586
C21 C22 1.378(7) .
C21 C26 1.387(8) .
C22 C23 1.378(7) .
C22 H22 0.9300 .
C23 C24 1.379(7) .
C23 H23 0.9300 .
C24 C25 1.378(8) .
C25 C26 1.379(8) .
C25 H25 0.9300 .
C26 H26 0.9300 .
C27 C28 1.531(7) .
C27 Cd1 2.713(5) 3_435
C28 C33 1.353(7) .
C28 C29 1.392(7) .
C29 C30 1.372(7) .
C29 H29 0.9300 .
C30 C31 1.365(7) .
C30 H30 0.9300 .
C31 C32 1.367(7) .
C32 C33 1.387(7) .
C32 H32 0.9300 .
C33 H33 0.9300 .
O10 C36 1.126(7) .
N1A C1A 1.470(8) .
N1A C2A 1.494(8) .
N1A H1AD 0.9000 .
N1A H1AE 0.9000 .
N1 C36 1.357(8) .
N1 C35 1.366(9) .
N1 C34 1.468(10) .
C2A H2AA 0.9600 .
C2A H2AB 0.9600 .
C2A H2AC 0.9600 .
C1A H1AA 0.9600 .
C1A H1AB 0.9600 .
C1A H1AC 0.9600 .
C35 H35A 0.9600 .
C35 H35B 0.9600 .
C35 H35C 0.9600 .
C34 H34A 0.9600 .
C34 H34B 0.9600 .
C34 H34C 0.9600 .

loop_
_geom_torsion_atom_site_label_1
_geom_torsion_atom_site_label_2
_geom_torsion_atom_site_label_3
_geom_torsion_atom_site_label_4
_geom_torsion
_geom_torsion_site_symmetry_1
O7 Cd1 O1 C13 -106.8(3) 3_565
O5 Cd1 O1 C13 87.9(4) 6_585
O10 Cd1 O1 C13 164.4(3) .
O2 Cd1 O1 C13 5.2(3) .
O4 Cd1 O1 C13 81.1(3) 6_585
O8 Cd1 O1 C13 -55.6(3) 3_565
C27 Cd1 O1 C13 -82.1(3) 3_565
C20 Cd1 O1 C13 83.3(3) 6_585
O7 Cd1 O2 C13 75.0(3) 3_565
O1 Cd1 O2 C13 -5.0(3) .
O5 Cd1 O2 C13 -155.7(3) 6_585
O10 Cd1 O2 C13 -36.4(3) .
O4 Cd1 O2 C13 -112.0(3) 6_585
O8 Cd1 O2 C13 124.8(3) 3_565
C27 Cd1 O2 C13 100.7(3) 3_565
C20 Cd1 O2 C13 -132.3(3) 6_585
C6 C1 C2 C3 4.8(7) .
C7 C1 C2 C3 -177.4(5) .
C6 C1 C2 C8 -175.0(5) .
C7 C1 C2 C8 2.8(7) .
C1 C2 C3 C4 -1.7(8) .
C8 C2 C3 C4 178.0(5) .
C1 C2 C3 C9 -174.9(5) .
C8 C2 C3 C9 4.8(8) .
C2 C3 C4 C5 -3.3(7) .
C9 C3 C4 C5 170.0(5) .
C2 C3 C4 C10 176.2(5) .
C9 C3 C4 C10 -10.5(7) .
C3 C4 C5 C6 5.2(7) .
C10 C4 C5 C6 -174.3(5) .
C3 C4 C5 C11 -172.0(4) .
C10 C4 C5 C11 8.5(7) .
C4 C5 C6 C1 -2.1(7) .
C11 C5 C6 C1 175.1(4) .
C4 C5 C6 C12 177.3(5) .
C11 C5 C6 C12 -5.5(7) .
C2 C1 C6 C5 -2.9(7) .
C7 C1 C6 C5 179.3(4) .
C2 C1 C6 C12 177.6(5) .
C7 C1 C6 C12 -0.2(7) .
C17 O3 C7 C1 -174.0(4) .
C6 C1 C7 O3 86.5(5) .
C2 C1 C7 O3 -91.3(5) .
C24 O6 C9 C3 -178.1(5) .
C2 C3 C9 O6 84.6(6) .
C4 C3 C9 O6 -88.7(6) .
C31 O9 C11 C5 -167.8(4) .
C4 C5 C11 O9 -104.2(5) .
C6 C5 C11 O9 78.5(5) .
Cd1 O1 C13 O2 -9.4(5) .
Cd1 O1 C13 C14 171.1(4) .
Cd1 O2 C13 O1 8.8(5) .
Cd1 O2 C13 C14 -171.7(4) .
O1 C13 C14 C19 -172.0(5) .
O2 C13 C14 C19 8.5(7) .
O1 C13 C14 C15 8.6(8) .
O2 C13 C14 C15 -170.9(5) .
C19 C14 C15 C16 -2.4(8) .
C13 C14 C15 C16 177.1(5) .
C14 C15 C16 C17 0.8(9) .
C15 C16 C17 C18 0.8(9) .
C15 C16 C17 O3 -178.4(5) .
C7 O3 C17 C18 -9.0(7) .
C7 O3 C17 C16 170.1(5) .
C16 C17 C18 C19 -0.6(8) .
O3 C17 C18 C19 178.4(5) .
C17 C18 C19 C14 -1.1(8) .
C15 C14 C19 C18 2.6(8) .
C13 C14 C19 C18 -176.9(5) .
Cd1 O4 C20 O5 -0.2(6) 6_586
Cd1 O4 C20 C21 178.7(5) 6_586
Cd1 O5 C20 O4 0.3(6) 6_586
Cd1 O5 C20 C21 -178.7(4) 6_586
O4 C20 C21 C22 -166.0(6) .
O5 C20 C21 C22 12.9(8) .
Cd1 C20 C21 C22 -13(9) 6_586
O4 C20 C21 C26 16.8(9) .
O5 C20 C21 C26 -164.2(6) .
Cd1 C20 C21 C26 170(9) 6_586
C26 C21 C22 C23 -1.3(9) .
C20 C21 C22 C23 -178.5(5) .
C21 C22 C23 C24 2.0(8) .
C9 O6 C24 C23 -8.6(8) .
C9 O6 C24 C25 174.4(5) .
C22 C23 C24 O6 -178.8(5) .
C22 C23 C24 C25 -1.9(9) .
O6 C24 C25 C26 178.3(6) .
C23 C24 C25 C26 1.2(10) .
C24 C25 C26 C21 -0.4(11) .
C22 C21 C26 C25 0.4(10) .
C20 C21 C26 C25 177.7(6) .
Cd1 O8 C27 O7 -3.1(5) 3_435
Cd1 O8 C27 C28 175.9(4) 3_435
Cd1 O7 C27 O8 3.5(6) 3_435
Cd1 O7 C27 C28 -175.6(4) 3_435
O8 C27 C28 C33 -173.8(5) .
O7 C27 C28 C33 5.3(8) .
Cd1 C27 C28 C33 -20(3) 3_435
O8 C27 C28 C29 7.2(8) .
O7 C27 C28 C29 -173.7(5) .
Cd1 C27 C28 C29 161(2) 3_435
C33 C28 C29 C30 -2.2(8) .
C27 C28 C29 C30 176.8(5) .
C28 C29 C30 C31 0.8(8) .
C11 O9 C31 C32 -18.2(7) .
C11 O9 C31 C30 161.1(4) .
C29 C30 C31 O9 -178.0(4) .
C29 C30 C31 C32 1.3(8) .
O9 C31 C32 C33 177.4(5) .
C30 C31 C32 C33 -1.9(8) .
C29 C28 C33 C32 1.7(9) .
C27 C28 C33 C32 -177.4(5) .
C31 C32 C33 C28 0.4(9) .
O7 Cd1 O10 C36 -162.4(7) 3_565
O1 Cd1 O10 C36 -68.5(7) .
O5 Cd1 O10 C36 86.6(7) 6_585
O2 Cd1 O10 C36 -43.4(7) .
O4 Cd1 O10 C36 32.6(6) 6_585
O8 Cd1 O10 C36 163.1(6) 3_565
C27 Cd1 O10 C36 -176.2(6) 3_565
C20 Cd1 O10 C36 59.6(7) 6_585
Cd1 O10 C36 N1 -178.0(6) .
C35 N1 C36 O10 -5.7(14) .
C34 N1 C36 O10 175.1(9) .
